data_4336119
loop_
_publ_author_name
'Fan Cao'
'Suna Wang'
'Dacheng Li'
'Suyuan Zeng'
'Meiju Niu'
'You Song'
'Jianmin Dou'

_publ_section_title
;
 Family of Mixed 3d-4f Dimeric 14-Metallacrown-5 Compounds: Syntheses,
 Structures, and Magnetic Properties
;
_journal_name_full 'Inorganic Chemistry'
_journal_page_first 10747
_journal_page_last 10755
_journal_paper_doi 10.1021/ic3025952
_journal_volume 52
_journal_year 2013
_chemical_formula_sum 'C86 H126 Cl8 Mn8 N8 O63 Tb4'
_chemical_formula_weight 3638.75
_chemical_name_systematic
; 
 ? 
;
_space_group_IT_number 2
_symmetry_cell_setting triclinic
_symmetry_space_group_name_Hall '-P 1'
_symmetry_space_group_name_H-M 'P -1'
_atom_sites_solution_hydrogens geom
_atom_sites_solution_primary direct
_atom_sites_solution_secondary difmap
_audit_creation_method SHELXL-97
_cell_angle_alpha 79.468(5)
_cell_angle_beta 80.702(5)
_cell_angle_gamma 83.583(5)
_cell_formula_units_Z 1
_cell_length_a 12.9208(7)
_cell_length_b 12.9568(8)
_cell_length_c 20.2851(11)
_cell_measurement_reflns_used 5802
_cell_measurement_temperature 293(2)
_cell_measurement_theta_max 28.4345
_cell_measurement_theta_min 2.5576
_cell_volume 3283.0(3)
_computing_structure_refinement 'SHELXL-97 (Sheldrick, 1997)'
_computing_structure_solution 'SHELXS-97 (Sheldrick, 1990)'
_diffrn_ambient_temperature 293(2)
_diffrn_measured_fraction_theta_full 0.999
_diffrn_measured_fraction_theta_max 0.999
_diffrn_radiation_monochromator graphite
_diffrn_radiation_source 'fine-focus sealed tube'
_diffrn_radiation_type MoK\a
_diffrn_radiation_wavelength 0.71073
_diffrn_reflns_av_R_equivalents 0.0435
_diffrn_reflns_av_sigmaI/netI 0.0699
_diffrn_reflns_limit_h_max 15
_diffrn_reflns_limit_h_min -15
_diffrn_reflns_limit_k_max 15
_diffrn_reflns_limit_k_min -13
_diffrn_reflns_limit_l_max 23
_diffrn_reflns_limit_l_min -24
_diffrn_reflns_number 22006
_diffrn_reflns_theta_full 25.02
_diffrn_reflns_theta_max 25.02
_diffrn_reflns_theta_min 2.56
_exptl_absorpt_coefficient_mu 3.121
_exptl_absorpt_correction_T_max 0.4257
_exptl_absorpt_correction_T_min 0.3996
_exptl_absorpt_correction_type multi-scan
_exptl_absorpt_process_details sadabs
_exptl_crystal_colour black
_exptl_crystal_density_diffrn 1.840
_exptl_crystal_description block
_exptl_crystal_F_000 1798
_exptl_crystal_size_max 0.36
_exptl_crystal_size_mid 0.34
_exptl_crystal_size_min 0.33
_refine_diff_density_max 2.115
_refine_diff_density_min -1.573
_refine_diff_density_rms 0.175
_refine_ls_extinction_method none
_refine_ls_goodness_of_fit_ref 1.052
_refine_ls_hydrogen_treatment constr
_refine_ls_matrix_type full
_refine_ls_number_parameters 814
_refine_ls_number_reflns 11576
_refine_ls_number_restraints 0
_refine_ls_restrained_S_all 1.052
_refine_ls_R_factor_all 0.0743
_refine_ls_R_factor_gt 0.0525
_refine_ls_shift/su_max 0.001
_refine_ls_shift/su_mean 0.000
_refine_ls_structure_factor_coef Fsqd
_refine_ls_weighting_details 'calc w=1/[\s^2^(Fo^2^)+(0.0500P)^2^+26.8312P] where P=(Fo^2^+2Fc^2^)/3'
_refine_ls_weighting_scheme calc
_refine_ls_wR_factor_gt 0.1252
_refine_ls_wR_factor_ref 0.1428
_reflns_number_gt 8936
_reflns_number_total 11576
_reflns_threshold_expression >2sigma(I)
_cod_data_source_file ic3025952_si_004.cif
_cod_data_source_block exp_1028
_cod_original_sg_symbol_H-M 'P -1 '
_cod_database_code 4336119

loop_
_symmetry_equiv_pos_as_xyz
'x, y, z'
'-x, -y, -z'

loop_
_atom_site_label
_atom_site_type_symbol
_atom_site_fract_x
_atom_site_fract_y
_atom_site_fract_z
_atom_site_U_iso_or_equiv
_atom_site_adp_type
_atom_site_occupancy
_atom_site_symmetry_multiplicity
_atom_site_calc_flag
_atom_site_refinement_flags
Tb2 Tb 0.11698(3) 0.90979(4) 0.876378(19) 0.02967(13) Uani 1 1 d .
Tb1 Tb 0.29551(3) 0.97579(3) 0.703479(18) 0.01961(11) Uani 1 1 d .
Mn1 Mn 0.43699(9) 1.16180(10) 0.56350(6) 0.0208(3) Uani 1 1 d .
Mn2 Mn 0.36121(10) 1.19666(10) 0.79167(6) 0.0256(3) Uani 1 1 d .
Mn3 Mn 0.13866(9) 0.76867(10) 0.65732(6) 0.0223(3) Uani 1 1 d .
Mn4 Mn 0.36829(9) 0.99449(10) 0.51538(6) 0.0195(3) Uani 1 1 d .
Cl1 Cl 0.7032(2) 1.5849(2) 0.63568(13) 0.0448(6) Uani 1 1 d .
Cl2 Cl 0.22503(19) 1.1382(2) 1.15679(11) 0.0434(6) Uani 1 1 d .
Cl3 Cl -0.21279(19) 0.4720(2) 0.92094(11) 0.0418(6) Uani 1 1 d .
Cl4 Cl 0.1265(2) 0.6887(2) 0.32590(12) 0.0462(7) Uani 1 1 d .
N1 N 0.4236(5) 1.2034(5) 0.6527(3) 0.0230(15) Uani 1 1 d .
N2 N 0.2766(6) 1.0907(6) 0.8467(3) 0.0287(16) Uani 1 1 d .
N3 N 0.1120(6) 0.7922(6) 0.7500(3) 0.0303(17) Uani 1 1 d .
N4 N 0.2721(5) 0.8856(6) 0.5567(3) 0.0245(15) Uani 1 1 d .
O1 O 0.5079(4) 1.2801(5) 0.5241(3) 0.0265(13) Uani 1 1 d .
O2 O 0.4486(5) 1.2951(5) 0.7329(3) 0.0275(13) Uani 1 1 d .
O3 O 0.3637(4) 1.1432(4) 0.7087(3) 0.0251(13) Uani 1 1 d .
O4 O 0.3719(5) 1.2591(5) 0.8659(3) 0.0319(14) Uani 1 1 d .
O5 O 0.2022(5) 0.9901(5) 0.9421(3) 0.0369(15) Uani 1 1 d .
O6 O 0.2394(5) 1.0205(5) 0.8122(3) 0.0303(14) Uani 1 1 d .
O7 O 0.0469(5) 0.6647(5) 0.6742(3) 0.0398(16) Uani 1 1 d .
O8 O 0.0442(5) 0.7652(5) 0.8619(3) 0.0372(16) Uani 1 1 d .
O9 O 0.1635(5) 0.8714(5) 0.7668(3) 0.0335(15) Uani 1 1 d .
O10 O 0.3868(4) 0.9441(5) 0.4324(3) 0.0252(13) Uani 1 1 d .
O11 O 0.1640(4) 0.7552(5) 0.5630(3) 0.0299(14) Uani 1 1 d .
O12 O 0.2369(4) 0.8755(5) 0.6276(3) 0.0261(13) Uani 1 1 d .
O13 O 0.4692(4) 1.1030(4) 0.4789(3) 0.0226(12) Uani 1 1 d .
O14 O 0.0447(5) 0.8363(5) 0.9886(3) 0.0427(17) Uani 1 1 d .
H14A H 0.0547 0.8659 1.0192 0.064 Uiso 1 1 calc R
O15 O 0.3827(5) 0.7995(5) 0.7291(3) 0.0407(16) Uani 1 1 d .
O16 O 0.4593(5) 0.9269(5) 0.7528(3) 0.0325(14) Uani 1 1 d .
O17 O 0.5094(4) 1.0832(5) 0.8115(3) 0.0299(14) Uani 1 1 d .
H17B H 0.4947 1.0309 0.7987 0.045 Uiso 1 1 d R
O18 O 0.2595(5) 0.7796(6) 0.9017(3) 0.0443(17) Uani 1 1 d .
H18B H 0.2721 0.7286 0.8821 0.066 Uiso 1 1 calc R
O19 O 0.2837(5) 0.6615(6) 0.6754(4) 0.0473(18) Uani 1 1 d .
H19C H 0.3223 0.6923 0.6922 0.071 Uiso 1 1 d R
O20 O -0.0123(6) 1.0474(6) 0.9129(3) 0.0469(18) Uani 1 1 d .
O21 O -0.0073(6) 1.0302(6) 0.8098(3) 0.0517(19) Uani 1 1 d .
O22 O 0.2841(5) 1.2365(5) 0.5385(3) 0.0321(14) Uani 1 1 d .
O23 O 0.2382(4) 1.1088(5) 0.4906(3) 0.0310(14) Uani 1 1 d .
O24 O 0.0130(5) 0.9068(6) 0.6290(3) 0.053(2) Uani 1 1 d .
H24 H 0.0128 0.9428 0.5913 0.063 Uiso 1 1 calc R
O25 O 0.2214(5) 1.3078(5) 0.7658(3) 0.0355(15) Uani 1 1 d .
H25 H 0.2172 1.3152 0.7252 0.043 Uiso 1 1 calc R
O26 O 0.1888(8) 0.3331(9) 0.6408(5) 0.101(4) Uani 1 1 d .
H26C H 0.1602 0.3922 0.6240 0.121 Uiso 1 1 d R
H26D H 0.2191 0.3020 0.6085 0.121 Uiso 1 1 d R
O27 O 0.1031(7) 0.5145(8) 0.5863(4) 0.079(3) Uani 1 1 d .
H27D H 0.0626 0.5388 0.6183 0.094 Uiso 1 1 d R
H27E H 0.1333 0.5667 0.5625 0.094 Uiso 1 1 d R
O28 O 0.0474(10) 0.0185(11) 0.4944(6) 0.042(3) Uani 0.50 1 d P
H28B H 0.1107 -0.0067 0.4966 0.050 Uiso 0.50 1 d PR
H28C H 0.0636 0.0813 0.4906 0.050 Uiso 0.50 1 d PR
O29 O 0.4594(7) 0.4584(8) 0.8306(5) 0.080(3) Uani 1 1 d .
H29 H 0.4262 0.4078 0.8312 0.119 Uiso 1 1 calc R
O30 O 0.2858(9) 0.5824(8) 0.8828(6) 0.099(3) Uani 1 1 d .
H30 H 0.3353 0.5614 0.8564 0.149 Uiso 1 1 calc R
O31 O 0.1352(5) 1.0848(7) 0.6805(4) 0.057(2) Uani 1 1 d .
H31D H 0.0934 1.0711 0.7178 0.069 Uiso 1 1 d R
H31E H 0.1456 1.1477 0.6724 0.069 Uiso 1 1 d R
O39 O 0.3738(4) 1.0367(4) 0.5980(3) 0.0238(12) Uani 1 1 d .
C1 C 0.6408(7) 1.4969(7) 0.6030(4) 0.029(2) Uani 1 1 d .
C2 C 0.5785(6) 1.4277(7) 0.6458(4) 0.0277(19) Uani 1 1 d .
H2 H 0.5684 1.4290 0.6921 0.033 Uiso 1 1 calc R
C3 C 0.5291(6) 1.3542(7) 0.6209(4) 0.0242(18) Uani 1 1 d .
C4 C 0.5489(6) 1.3496(7) 0.5514(4) 0.0263(19) Uani 1 1 d .
C5 C 0.6117(7) 1.4230(7) 0.5079(4) 0.031(2) Uani 1 1 d .
H5 H 0.6228 1.4224 0.4615 0.037 Uiso 1 1 calc R
C6 C 0.6570(7) 1.4957(7) 0.5332(4) 0.031(2) Uani 1 1 d .
H6 H 0.6984 1.5440 0.5040 0.037 Uiso 1 1 calc R
C7 C 0.4650(6) 1.2806(7) 0.6709(4) 0.0248(18) Uani 1 1 d .
C8 C 0.2677(7) 1.1746(8) 1.0694(4) 0.033(2) Uani 1 1 d .
C9 C 0.3204(7) 1.2628(8) 1.0470(4) 0.035(2) Uani 1 1 d .
H9 H 0.3329 1.3042 1.0774 0.042 Uiso 1 1 calc R
C10 C 0.3546(8) 1.2894(8) 0.9788(4) 0.036(2) Uani 1 1 d .
H10 H 0.3907 1.3493 0.9631 0.044 Uiso 1 1 calc R
C11 C 0.3356(7) 1.2268(7) 0.9320(4) 0.032(2) Uani 1 1 d .
C12 C 0.2809(7) 1.1391(7) 0.9560(4) 0.030(2) Uani 1 1 d .
C13 C 0.2467(7) 1.1127(7) 1.0262(4) 0.030(2) Uani 1 1 d .
H13 H 0.2099 1.0534 1.0431 0.036 Uiso 1 1 calc R
C14 C 0.2534(7) 1.0691(8) 0.9126(4) 0.031(2) Uani 1 1 d .
C15 C -0.1361(7) 0.5316(8) 0.8479(4) 0.035(2) Uani 1 1 d .
C16 C -0.1393(7) 0.5008(8) 0.7862(4) 0.036(2) Uani 1 1 d .
H16 H -0.1821 0.4489 0.7836 0.043 Uiso 1 1 calc R
C17 C -0.0788(8) 0.5477(8) 0.7293(5) 0.040(2) Uani 1 1 d .
H17 H -0.0815 0.5276 0.6880 0.048 Uiso 1 1 calc R
C18 C -0.0124(7) 0.6255(8) 0.7318(4) 0.034(2) Uani 1 1 d .
C19 C -0.0114(7) 0.6578(8) 0.7934(4) 0.032(2) Uani 1 1 d .
C20 C -0.0739(7) 0.6088(8) 0.8518(4) 0.034(2) Uani 1 1 d .
H20 H -0.0729 0.6289 0.8934 0.041 Uiso 1 1 calc R
C21 C 0.0505(7) 0.7433(8) 0.8023(4) 0.033(2) Uani 1 1 d .
C22 C 0.1997(6) 0.7682(7) 0.3582(4) 0.0262(19) Uani 1 1 d .
C23 C 0.2719(6) 0.8289(7) 0.3141(4) 0.0265(19) Uani 1 1 d .
H23 H 0.2808 0.8282 0.2678 0.032 Uiso 1 1 calc R
C24 C 0.3301(6) 0.8901(7) 0.3404(4) 0.0251(18) Uani 1 1 d .
H24A H 0.3769 0.9329 0.3110 0.030 Uiso 1 1 calc R
C25 C 0.3205(6) 0.8896(7) 0.4099(4) 0.0241(18) Uani 1 1 d .
C26 C 0.2472(6) 0.8277(7) 0.4539(4) 0.0242(18) Uani 1 1 d .
C27 C 0.1872(6) 0.7659(7) 0.4260(4) 0.0228(18) Uani 1 1 d .
H27A H 0.1390 0.7236 0.4543 0.027 Uiso 1 1 calc R
C28 C 0.2276(6) 0.8235(7) 0.5281(4) 0.0254(19) Uani 1 1 d .
C29 C 0.4603(7) 1.1732(8) 0.4157(4) 0.036(2) Uani 1 1 d .
H29A H 0.3993 1.2220 0.4214 0.054 Uiso 1 1 calc R
H29B H 0.4537 1.1330 0.3815 0.054 Uiso 1 1 calc R
H29C H 0.5220 1.2112 0.4021 0.054 Uiso 1 1 calc R
C30 C 0.0045(9) 0.7369(8) 1.0170(5) 0.044(3) Uani 1 1 d .
H30A H -0.0709 0.7459 1.0259 0.067 Uiso 1 1 calc R
H30B H 0.0320 0.7093 1.0585 0.067 Uiso 1 1 calc R
H30C H 0.0255 0.6887 0.9856 0.067 Uiso 1 1 calc R
C31 C 0.5397(8) 1.0536(10) 0.8765(5) 0.050(3) Uani 1 1 d .
H31A H 0.5379 1.1152 0.8969 0.075 Uiso 1 1 calc R
H31B H 0.6099 1.0196 0.8726 0.075 Uiso 1 1 calc R
H31C H 0.4922 1.0059 0.9041 0.075 Uiso 1 1 calc R
C32 C 0.3300(11) 0.7710(11) 0.9517(7) 0.072(4) Uani 1 1 d .
H32A H 0.3858 0.8161 0.9342 0.108 Uiso 1 1 calc R
H32B H 0.3593 0.6994 0.9614 0.108 Uiso 1 1 calc R
H32C H 0.2917 0.7919 0.9924 0.108 Uiso 1 1 calc R
C33 C 0.2963(11) 0.5591(11) 0.6994(7) 0.076(4) Uani 1 1 d .
H33A H 0.2507 0.5434 0.7416 0.113 Uiso 1 1 calc R
H33B H 0.3681 0.5401 0.7065 0.113 Uiso 1 1 calc R
H33C H 0.2792 0.5197 0.6674 0.113 Uiso 1 1 calc R
C34 C 0.5342(9) 0.7498(10) 0.7847(6) 0.064(3) Uani 1 1 d .
H34A H 0.5029 0.6849 0.8030 0.096 Uiso 1 1 calc R
H34B H 0.5585 0.7762 0.8202 0.096 Uiso 1 1 calc R
H34C H 0.5926 0.7376 0.7504 0.096 Uiso 1 1 calc R
C35 C 0.4544(8) 0.8287(8) 0.7543(5) 0.040(2) Uani 1 1 d .
C36 C -0.1404(8) 1.1547(10) 0.8521(5) 0.053(3) Uani 1 1 d .
H36A H -0.1960 1.1260 0.8368 0.079 Uiso 1 1 calc R
H36B H -0.1177 1.2145 0.8196 0.079 Uiso 1 1 calc R
H36C H -0.1657 1.1762 0.8951 0.079 Uiso 1 1 calc R
C37 C -0.0484(8) 1.0714(8) 0.8594(5) 0.039(2) Uani 1 1 d .
C38 C 0.1206(9) 1.3058(10) 0.8029(6) 0.064(3) Uani 1 1 d .
H38A H 0.0909 1.2426 0.7996 0.096 Uiso 1 1 calc R
H38B H 0.0770 1.3660 0.7851 0.096 Uiso 1 1 calc R
H38C H 0.1246 1.3073 0.8495 0.096 Uiso 1 1 calc R
C39 C -0.0847(10) 0.9230(12) 0.6684(7) 0.079(4) Uani 1 1 d .
H39A H -0.1346 0.8828 0.6563 0.119 Uiso 1 1 calc R
H39B H -0.1086 0.9965 0.6605 0.119 Uiso 1 1 calc R
H39C H -0.0779 0.9010 0.7155 0.119 Uiso 1 1 calc R
C40 C 0.1130(9) 1.2550(10) 0.5044(7) 0.067(4) Uani 1 1 d .
H40A H 0.0878 1.2387 0.4658 0.101 Uiso 1 1 calc R
H40B H 0.1198 1.3293 0.4981 0.101 Uiso 1 1 calc R
H40C H 0.0641 1.2349 0.5444 0.101 Uiso 1 1 calc R
C41 C 0.2204(7) 1.1947(8) 0.5120(5) 0.036(2) Uani 1 1 d .
C42 C 0.5610(12) 0.4232(16) 0.8422(8) 0.105(6) Uani 1 1 d .
H42A H 0.5745 0.4462 0.8822 0.157 Uiso 1 1 calc R
H42B H 0.6100 0.4514 0.8041 0.157 Uiso 1 1 calc R
H42C H 0.5691 0.3477 0.8484 0.157 Uiso 1 1 calc R
C43 C 0.2042(11) 0.5153(11) 0.8924(7) 0.073(4) Uani 1 1 d .
H43A H 0.2034 0.4701 0.9356 0.110 Uiso 1 1 calc R
H43B H 0.2156 0.4732 0.8571 0.110 Uiso 1 1 calc R
H43C H 0.1380 0.5567 0.8910 0.110 Uiso 1 1 calc R

loop_
_atom_site_aniso_label
_atom_site_aniso_U_11
_atom_site_aniso_U_22
_atom_site_aniso_U_33
_atom_site_aniso_U_23
_atom_site_aniso_U_13
_atom_site_aniso_U_12
Tb2 0.0381(3) 0.0364(3) 0.0169(2) -0.00956(18) 0.00364(17) -0.0161(2)
Tb1 0.0226(2) 0.0221(2) 0.01528(19) -0.00706(15) 0.00095(15) -0.00527(16)
Mn1 0.0231(6) 0.0228(7) 0.0176(6) -0.0085(5) 0.0015(5) -0.0048(5)
Mn2 0.0367(7) 0.0238(7) 0.0183(6) -0.0086(5) -0.0005(5) -0.0083(6)
Mn3 0.0242(6) 0.0269(7) 0.0179(6) -0.0098(5) 0.0009(5) -0.0073(5)
Mn4 0.0193(6) 0.0247(7) 0.0155(6) -0.0076(5) 0.0016(5) -0.0052(5)
Cl1 0.0509(15) 0.0339(14) 0.0548(15) -0.0044(11) -0.0168(12) -0.0179(11)
Cl2 0.0465(14) 0.0654(18) 0.0193(11) -0.0141(11) -0.0019(10) -0.0014(12)
Cl3 0.0458(14) 0.0466(15) 0.0316(12) -0.0059(10) 0.0091(10) -0.0208(12)
Cl4 0.0622(16) 0.0567(17) 0.0291(12) -0.0115(11) -0.0113(11) -0.0316(13)
N1 0.025(4) 0.024(4) 0.020(3) -0.009(3) 0.001(3) -0.005(3)
N2 0.035(4) 0.034(4) 0.020(4) -0.013(3) -0.002(3) -0.003(3)
N3 0.035(4) 0.036(5) 0.023(4) -0.009(3) -0.001(3) -0.011(3)
N4 0.025(4) 0.030(4) 0.020(3) -0.011(3) 0.001(3) -0.005(3)
O1 0.032(3) 0.025(3) 0.024(3) -0.008(2) 0.001(2) -0.006(3)
O2 0.037(3) 0.027(3) 0.020(3) -0.009(2) 0.000(3) -0.010(3)
O3 0.031(3) 0.025(3) 0.021(3) -0.008(2) 0.001(2) -0.007(3)
O4 0.043(4) 0.032(4) 0.022(3) -0.010(3) 0.000(3) -0.008(3)
O5 0.049(4) 0.042(4) 0.023(3) -0.009(3) -0.002(3) -0.016(3)
O6 0.037(3) 0.033(4) 0.024(3) -0.010(3) -0.001(3) -0.010(3)
O7 0.047(4) 0.046(4) 0.029(3) -0.011(3) 0.004(3) -0.020(3)
O8 0.047(4) 0.043(4) 0.024(3) -0.009(3) 0.004(3) -0.021(3)
O9 0.039(4) 0.038(4) 0.027(3) -0.012(3) 0.001(3) -0.016(3)
O10 0.026(3) 0.033(4) 0.020(3) -0.010(2) -0.001(2) -0.008(3)
O11 0.030(3) 0.038(4) 0.025(3) -0.011(3) 0.001(3) -0.012(3)
O12 0.028(3) 0.032(4) 0.020(3) -0.010(2) 0.000(2) -0.009(3)
O13 0.026(3) 0.024(3) 0.018(3) -0.008(2) 0.000(2) -0.001(2)
O14 0.062(5) 0.044(4) 0.022(3) -0.008(3) 0.004(3) -0.012(4)
O15 0.042(4) 0.041(4) 0.040(4) -0.008(3) -0.004(3) -0.008(3)
O16 0.035(3) 0.034(4) 0.032(3) -0.009(3) -0.010(3) -0.003(3)
O17 0.036(3) 0.034(4) 0.023(3) -0.010(3) -0.004(3) -0.009(3)
O18 0.051(4) 0.047(5) 0.037(4) -0.014(3) -0.001(3) -0.008(3)
O19 0.049(4) 0.045(5) 0.051(4) -0.011(4) -0.011(3) -0.004(4)
O20 0.062(5) 0.051(5) 0.025(3) -0.009(3) -0.001(3) 0.003(4)
O21 0.052(4) 0.066(5) 0.038(4) -0.015(4) -0.004(3) -0.001(4)
O22 0.030(3) 0.031(4) 0.036(3) -0.010(3) -0.002(3) 0.000(3)
O23 0.027(3) 0.034(4) 0.034(3) -0.011(3) -0.004(3) -0.004(3)
O24 0.044(4) 0.063(5) 0.039(4) 0.002(4) 0.005(3) 0.013(4)
O25 0.042(4) 0.036(4) 0.027(3) -0.008(3) 0.002(3) -0.002(3)
O26 0.098(8) 0.129(10) 0.068(6) -0.033(6) -0.012(6) 0.051(7)
O27 0.079(6) 0.084(7) 0.071(6) -0.033(5) 0.014(5) -0.004(5)
O28 0.037(7) 0.046(9) 0.041(8) -0.008(6) -0.004(6) -0.001(6)
O29 0.082(7) 0.072(7) 0.094(7) -0.030(5) -0.013(6) -0.017(5)
O30 0.096(8) 0.075(8) 0.132(10) -0.041(7) -0.005(7) -0.003(6)
O31 0.043(4) 0.070(6) 0.048(4) -0.002(4) 0.000(3) 0.018(4)
O39 0.025(3) 0.027(3) 0.021(3) -0.009(2) 0.000(2) -0.006(2)
C1 0.028(5) 0.027(5) 0.032(5) -0.002(4) -0.006(4) -0.005(4)
C2 0.031(5) 0.028(5) 0.026(4) -0.006(4) -0.005(4) -0.003(4)
C3 0.027(4) 0.022(5) 0.024(4) -0.005(3) -0.003(3) -0.001(4)
C4 0.026(4) 0.026(5) 0.026(4) -0.005(4) -0.002(4) -0.004(4)
C5 0.030(5) 0.031(5) 0.030(5) -0.001(4) -0.001(4) -0.006(4)
C6 0.028(5) 0.030(5) 0.032(5) 0.001(4) -0.003(4) -0.005(4)
C7 0.029(4) 0.025(5) 0.023(4) -0.007(4) -0.005(4) -0.003(4)
C8 0.037(5) 0.040(6) 0.021(4) -0.012(4) -0.002(4) 0.001(4)
C9 0.047(6) 0.037(6) 0.024(5) -0.013(4) -0.002(4) -0.004(5)
C10 0.048(6) 0.036(6) 0.027(5) -0.012(4) -0.002(4) -0.005(5)
C11 0.040(5) 0.035(5) 0.023(4) -0.013(4) -0.003(4) -0.004(4)
C12 0.034(5) 0.034(5) 0.023(4) -0.011(4) -0.001(4) -0.003(4)
C13 0.035(5) 0.036(5) 0.020(4) -0.009(4) -0.002(4) -0.004(4)
C14 0.036(5) 0.036(6) 0.022(4) -0.007(4) -0.002(4) -0.006(4)
C15 0.037(5) 0.042(6) 0.027(5) -0.008(4) 0.003(4) -0.015(4)
C16 0.039(5) 0.042(6) 0.031(5) -0.011(4) 0.002(4) -0.021(5)
C17 0.047(6) 0.046(6) 0.030(5) -0.016(4) 0.004(4) -0.019(5)
C18 0.039(5) 0.042(6) 0.026(5) -0.013(4) 0.003(4) -0.018(4)
C19 0.037(5) 0.037(6) 0.025(5) -0.010(4) 0.001(4) -0.014(4)
C20 0.039(5) 0.041(6) 0.025(5) -0.011(4) 0.002(4) -0.014(4)
C21 0.038(5) 0.042(6) 0.023(5) -0.010(4) 0.001(4) -0.013(4)
C22 0.029(4) 0.031(5) 0.023(4) -0.012(4) -0.006(4) -0.007(4)
C23 0.030(4) 0.034(5) 0.018(4) -0.009(4) -0.003(3) -0.004(4)
C24 0.025(4) 0.033(5) 0.019(4) -0.009(4) -0.003(3) -0.003(4)
C25 0.023(4) 0.030(5) 0.021(4) -0.009(4) -0.001(3) -0.002(4)
C26 0.023(4) 0.031(5) 0.021(4) -0.009(4) -0.002(3) -0.003(4)
C27 0.023(4) 0.029(5) 0.018(4) -0.008(3) -0.003(3) -0.004(4)
C28 0.022(4) 0.032(5) 0.023(4) -0.008(4) -0.001(3) -0.006(4)
C29 0.039(5) 0.038(6) 0.028(5) -0.007(4) 0.004(4) -0.004(4)
C30 0.059(7) 0.047(7) 0.021(5) 0.001(4) 0.008(4) -0.008(5)
C31 0.047(6) 0.064(8) 0.037(6) -0.014(5) -0.008(5) 0.014(6)
C32 0.082(9) 0.072(10) 0.064(8) -0.012(7) -0.012(7) -0.006(8)
C33 0.084(10) 0.061(9) 0.081(10) -0.006(7) -0.020(8) 0.000(8)
C34 0.065(8) 0.057(8) 0.073(8) -0.010(7) -0.030(7) 0.010(6)
C35 0.043(6) 0.041(6) 0.036(5) -0.009(5) -0.004(5) -0.005(5)
C36 0.047(6) 0.066(8) 0.041(6) -0.007(5) -0.003(5) 0.004(6)
C37 0.041(5) 0.052(7) 0.024(5) -0.009(4) -0.001(4) -0.011(5)
C38 0.060(7) 0.058(8) 0.057(7) 0.002(6) 0.018(6) 0.009(6)
C39 0.072(9) 0.087(11) 0.065(9) -0.003(8) 0.006(7) 0.016(8)
C40 0.044(7) 0.059(8) 0.103(11) -0.027(7) -0.016(7) 0.005(6)
C41 0.030(5) 0.037(6) 0.040(5) -0.007(4) -0.002(4) -0.001(4)
C42 0.080(11) 0.150(18) 0.076(11) 0.000(11) -0.023(9) 0.010(11)
C43 0.070(9) 0.066(10) 0.081(10) -0.013(7) -0.008(7) 0.002(7)

loop_
_atom_type_symbol
_atom_type_description
_atom_type_scat_dispersion_real
_atom_type_scat_dispersion_imag
_atom_type_scat_source
C C 0.0033 0.0016 'International Tables Vol C Tables 4.2.6.8 and 6.1.1.4'
H H 0.0000 0.0000 'International Tables Vol C Tables 4.2.6.8 and 6.1.1.4'
Cl Cl 0.1484 0.1585 'International Tables Vol C Tables 4.2.6.8 and 6.1.1.4'
Tb Tb -0.1723 4.1537 'International Tables Vol C Tables 4.2.6.8 and 6.1.1.4'
Mn Mn 0.3368 0.7283 'International Tables Vol C Tables 4.2.6.8 and 6.1.1.4'
N N 0.0061 0.0033 'International Tables Vol C Tables 4.2.6.8 and 6.1.1.4'
O O 0.0106 0.0060 'International Tables Vol C Tables 4.2.6.8 and 6.1.1.4'

loop_
_geom_angle_atom_site_label_1
_geom_angle_atom_site_label_2
_geom_angle_atom_site_label_3
_geom_angle
_geom_angle_site_symmetry_1
_geom_angle_site_symmetry_3
O8 Tb2 O5 148.9(2) . .
O8 Tb2 O6 135.7(2) . .
O5 Tb2 O6 67.3(2) . .
O8 Tb2 O9 67.3(2) . .
O5 Tb2 O9 132.3(2) . .
O6 Tb2 O9 68.6(2) . .
O8 Tb2 O14 76.6(2) . .
O5 Tb2 O14 77.5(2) . .
O6 Tb2 O14 144.6(2) . .
O9 Tb2 O14 142.6(2) . .
O8 Tb2 O18 81.4(2) . .
O5 Tb2 O18 78.1(2) . .
O6 Tb2 O18 89.0(2) . .
O9 Tb2 O18 83.7(2) . .
O14 Tb2 O18 81.5(2) . .
O8 Tb2 O20 113.5(2) . .
O5 Tb2 O20 75.8(2) . .
O6 Tb2 O20 97.0(2) . .
O9 Tb2 O20 127.2(2) . .
O14 Tb2 O20 75.8(2) . .
O18 Tb2 O20 148.5(2) . .
O8 Tb2 O21 91.9(2) . .
O5 Tb2 O21 114.7(2) . .
O6 Tb2 O21 82.7(2) . .
O9 Tb2 O21 76.2(2) . .
O14 Tb2 O21 115.5(2) . .
O18 Tb2 O21 159.9(2) . .
O20 Tb2 O21 51.3(2) . .
O39 Tb1 O9 144.48(19) . .
O39 Tb1 O6 143.7(2) . .
O9 Tb1 O6 67.7(2) . .
O39 Tb1 O31 89.8(2) . .
O9 Tb1 O31 77.8(2) . .
O6 Tb1 O31 81.2(2) . .
O39 Tb1 O15 103.4(2) . .
O9 Tb1 O15 74.6(2) . .
O6 Tb1 O15 102.6(2) . .
O31 Tb1 O15 147.9(3) . .
O39 Tb1 O12 73.24(18) . .
O9 Tb1 O12 72.01(19) . .
O6 Tb1 O12 138.48(19) . .
O31 Tb1 O12 81.1(2) . .
O15 Tb1 O12 75.2(2) . .
O39 Tb1 O3 73.45(19) . .
O9 Tb1 O3 136.65(19) . .
O6 Tb1 O3 70.71(19) . .
O31 Tb1 O3 84.6(2) . .
O15 Tb1 O3 127.0(2) . .
O12 Tb1 O3 143.61(18) . .
O39 Tb1 O16 95.8(2) . .
O9 Tb1 O16 109.2(2) . .
O6 Tb1 O16 80.3(2) . .
O31 Tb1 O16 155.7(3) . .
O15 Tb1 O16 52.9(2) . .
O12 Tb1 O16 123.2(2) . .
O3 Tb1 O16 74.5(2) . .
O1 Mn1 O39 175.1(3) . .
O1 Mn1 N1 90.5(3) . .
O39 Mn1 N1 93.3(3) . .
O1 Mn1 O13 91.5(2) . .
O39 Mn1 O13 84.2(2) . .
N1 Mn1 O13 170.5(3) . .
O1 Mn1 O22 93.7(2) . .
O39 Mn1 O22 88.9(2) . .
N1 Mn1 O22 96.5(3) . .
O13 Mn1 O22 92.6(2) . .
O1 Mn1 O10 88.7(2) . 2_676
O39 Mn1 O10 87.8(2) . 2_676
N1 Mn1 O10 97.0(2) . 2_676
O13 Mn1 O10 73.8(2) . 2_676
O22 Mn1 O10 166.3(2) . 2_676
O4 Mn2 O2 91.0(2) . .
O4 Mn2 N2 92.5(3) . .
O2 Mn2 N2 176.1(3) . .
O4 Mn2 O3 172.8(3) . .
O2 Mn2 O3 81.9(2) . .
N2 Mn2 O3 94.6(3) . .
O4 Mn2 O25 92.0(3) . .
O2 Mn2 O25 87.8(2) . .
N2 Mn2 O25 93.9(3) . .
O3 Mn2 O25 88.9(2) . .
O4 Mn2 O17 90.5(2) . .
O2 Mn2 O17 89.8(2) . .
N2 Mn2 O17 88.3(3) . .
O3 Mn2 O17 88.3(2) . .
O25 Mn2 O17 176.6(2) . .
O7 Mn3 O11 89.8(3) . .
O7 Mn3 N3 92.8(3) . .
O11 Mn3 N3 176.2(3) . .
O7 Mn3 O12 172.7(3) . .
O11 Mn3 O12 82.8(2) . .
N3 Mn3 O12 94.6(3) . .
O7 Mn3 O19 96.5(3) . .
O11 Mn3 O19 90.2(3) . .
N3 Mn3 O19 92.3(3) . .
O12 Mn3 O19 83.8(3) . .
O7 Mn3 O24 95.4(3) . .
O11 Mn3 O24 87.2(3) . .
N3 Mn3 O24 89.7(3) . .
O12 Mn3 O24 84.1(3) . .
O19 Mn3 O24 167.9(3) . .
O39 Mn4 O10 170.4(2) . .
O39 Mn4 N4 93.4(3) . .
O10 Mn4 N4 90.5(3) . .
O39 Mn4 O13 83.6(2) . .
O10 Mn4 O13 92.2(2) . .
N4 Mn4 O13 176.5(2) . .
O39 Mn4 O23 94.2(2) . .
O10 Mn4 O23 94.5(2) . .
N4 Mn4 O23 91.8(3) . .
O13 Mn4 O23 90.3(2) . .
O39 Mn4 O13 90.5(2) . 2_676
O10 Mn4 O13 80.1(2) . 2_676
N4 Mn4 O13 100.7(2) . 2_676
O13 Mn4 O13 77.6(2) . 2_676
O23 Mn4 O13 166.4(2) . 2_676
C7 N1 O3 111.9(6) . .
C7 N1 Mn1 129.5(6) . .
O3 N1 Mn1 118.6(5) . .
C14 N2 O6 113.9(7) . .
C14 N2 Mn2 129.6(6) . .
O6 N2 Mn2 116.3(5) . .
C21 N3 O9 113.0(7) . .
C21 N3 Mn3 129.2(6) . .
O9 N3 Mn3 117.8(5) . .
C28 N4 O12 112.4(6) . .
C28 N4 Mn4 129.6(6) . .
O12 N4 Mn4 117.8(5) . .
C4 O1 Mn1 131.4(5) . .
C7 O2 Mn2 113.6(5) . .
N1 O3 Mn2 111.9(4) . .
N1 O3 Tb1 123.6(4) . .
Mn2 O3 Tb1 123.8(3) . .
C11 O4 Mn2 128.3(6) . .
C14 O5 Tb2 117.6(5) . .
N2 O6 Tb2 116.0(4) . .
N2 O6 Tb1 131.5(5) . .
Tb2 O6 Tb1 111.8(2) . .
C18 O7 Mn3 130.1(6) . .
C21 O8 Tb2 119.5(6) . .
N3 O9 Tb2 117.1(4) . .
N3 O9 Tb1 131.3(5) . .
Tb2 O9 Tb1 111.6(2) . .
C25 O10 Mn4 127.7(5) . .
C25 O10 Mn1 109.5(5) . 2_676
Mn4 O10 Mn1 100.8(2) . 2_676
C28 O11 Mn3 111.1(5) . .
N4 O12 Mn3 111.3(4) . .
N4 O12 Tb1 125.0(4) . .
Mn3 O12 Tb1 123.8(2) . .
C29 O13 Mn1 118.4(5) . .
C29 O13 Mn4 121.1(5) . .
Mn1 O13 Mn4 90.8(2) . .
C29 O13 Mn4 115.1(5) . 2_676
Mn1 O13 Mn4 105.2(2) . 2_676
Mn4 O13 Mn4 102.4(2) . 2_676
C30 O14 Tb2 132.4(6) . .
C30 O14 H14A 109.5 . .
Tb2 O14 H14A 116.7 . .
C35 O15 Tb1 94.7(6) . .
C35 O16 Tb1 93.1(5) . .
C31 O17 Mn2 122.3(5) . .
C31 O17 H17B 109.3 . .
Mn2 O17 H17B 100.4 . .
C32 O18 Tb2 130.0(7) . .
C32 O18 H18B 109.5 . .
Tb2 O18 H18B 120.4 . .
C33 O19 Mn3 131.3(8) . .
C33 O19 H19C 108.6 . .
Mn3 O19 H19C 108.6 . .
C37 O20 Tb2 95.9(6) . .
C37 O21 Tb2 92.8(6) . .
C41 O22 Mn1 125.0(6) . .
C41 O23 Mn4 123.1(6) . .
C39 O24 Mn3 124.0(7) . .
C39 O24 H24 109.5 . .
Mn3 O24 H24 124.9 . .
C38 O25 Mn2 125.1(6) . .
C38 O25 H25 109.5 . .
Mn2 O25 H25 110.9 . .
H26C O26 H26D 108.4 . .
H27D O27 H27E 105.8 . .
O28 O28 H28B 137.1 2_556 .
O28 O28 H28C 129.5 2_556 .
H28B O28 H28C 92.3 . .
C42 O29 H29 109.5 . .
C43 O30 H30 109.5 . .
Tb1 O31 H31D 103.0 . .
Tb1 O31 H31E 110.9 . .
H31D O31 H31E 110.2 . .
Mn1 O39 Mn4 97.8(2) . .
Mn1 O39 Tb1 130.4(3) . .
Mn4 O39 Tb1 130.5(3) . .
C2 C1 C6 120.2(8) . .
C2 C1 Cl1 119.8(7) . .
C6 C1 Cl1 120.0(7) . .
C1 C2 C3 121.0(8) . .
C1 C2 H2 119.5 . .
C3 C2 H2 119.5 . .
C4 C3 C2 119.0(8) . .
C4 C3 C7 123.5(7) . .
C2 C3 C7 117.4(7) . .
O1 C4 C3 122.8(7) . .
O1 C4 C5 118.0(7) . .
C3 C4 C5 119.1(8) . .
C6 C5 C4 120.7(8) . .
C6 C5 H5 119.7 . .
C4 C5 H5 119.7 . .
C5 C6 C1 119.9(8) . .
C5 C6 H6 120.0 . .
C1 C6 H6 120.0 . .
O2 C7 N1 120.7(7) . .
O2 C7 C3 118.0(7) . .
N1 C7 C3 121.3(7) . .
C9 C8 C13 122.2(8) . .
C9 C8 Cl2 119.4(7) . .
C13 C8 Cl2 118.4(7) . .
C8 C9 C10 118.8(9) . .
C8 C9 H9 120.6 . .
C10 C9 H9 120.6 . .
C9 C10 C11 121.1(9) . .
C9 C10 H10 119.5 . .
C11 C10 H10 119.5 . .
O4 C11 C12 124.3(8) . .
O4 C11 C10 117.0(8) . .
C12 C11 C10 118.7(8) . .
C11 C12 C13 119.4(8) . .
C11 C12 C14 124.1(8) . .
C13 C12 C14 116.4(8) . .
C8 C13 C12 119.7(9) . .
C8 C13 H13 120.1 . .
C12 C13 H13 120.1 . .
O5 C14 N2 122.0(8) . .
O5 C14 C12 117.3(7) . .
N2 C14 C12 120.6(8) . .
C20 C15 C16 120.7(8) . .
C20 C15 Cl3 119.8(7) . .
C16 C15 Cl3 119.6(7) . .
C17 C16 C15 119.1(9) . .
C17 C16 H16 120.4 . .
C15 C16 H16 120.4 . .
C16 C17 C18 121.7(9) . .
C16 C17 H17 119.1 . .
C18 C17 H17 119.1 . .
O7 C18 C19 123.3(8) . .
O7 C18 C17 117.8(8) . .
C19 C18 C17 118.9(8) . .
C18 C19 C20 119.0(8) . .
C18 C19 C21 124.3(8) . .
C20 C19 C21 116.7(8) . .
C15 C20 C19 120.6(8) . .
C15 C20 H20 119.7 . .
C19 C20 H20 119.7 . .
O8 C21 N3 121.9(8) . .
O8 C21 C19 117.9(8) . .
N3 C21 C19 120.2(8) . .
C27 C22 C23 121.7(7) . .
C27 C22 Cl4 119.0(7) . .
C23 C22 Cl4 119.3(6) . .
C24 C23 C22 118.7(7) . .
C24 C23 H23 120.7 . .
C22 C23 H23 120.7 . .
C23 C24 C25 121.6(8) . .
C23 C24 H24A 119.2 . .
C25 C24 H24A 119.2 . .
O10 C25 C24 118.3(7) . .
O10 C25 C26 122.5(7) . .
C24 C25 C26 119.0(7) . .
C25 C26 C27 118.6(7) . .
C25 C26 C28 123.9(7) . .
C27 C26 C28 117.5(7) . .
C22 C27 C26 120.3(8) . .
C22 C27 H27A 119.8 . .
C26 C27 H27A 119.8 . .
N4 C28 O11 122.2(7) . .
N4 C28 C26 121.0(7) . .
O11 C28 C26 116.8(7) . .
O13 C29 H29A 109.5 . .
O13 C29 H29B 109.5 . .
H29A C29 H29B 109.5 . .
O13 C29 H29C 109.5 . .
H29A C29 H29C 109.5 . .
H29B C29 H29C 109.5 . .
O14 C30 H30A 109.5 . .
O14 C30 H30B 109.5 . .
H30A C30 H30B 109.5 . .
O14 C30 H30C 109.5 . .
H30A C30 H30C 109.5 . .
H30B C30 H30C 109.5 . .
O17 C31 H31A 109.5 . .
O17 C31 H31B 109.5 . .
H31A C31 H31B 109.5 . .
O17 C31 H31C 109.5 . .
H31A C31 H31C 109.5 . .
H31B C31 H31C 109.5 . .
O18 C32 H32A 109.5 . .
O18 C32 H32B 109.5 . .
H32A C32 H32B 109.5 . .
O18 C32 H32C 109.5 . .
H32A C32 H32C 109.5 . .
H32B C32 H32C 109.5 . .
O19 C33 H33A 109.5 . .
O19 C33 H33B 109.5 . .
H33A C33 H33B 109.5 . .
O19 C33 H33C 109.5 . .
H33A C33 H33C 109.5 . .
H33B C33 H33C 109.5 . .
C35 C34 H34A 109.5 . .
C35 C34 H34B 109.5 . .
H34A C34 H34B 109.5 . .
C35 C34 H34C 109.5 . .
H34A C34 H34C 109.5 . .
H34B C34 H34C 109.5 . .
O15 C35 O16 119.1(9) . .
O15 C35 C34 120.4(10) . .
O16 C35 C34 120.4(9) . .
C37 C36 H36A 109.5 . .
C37 C36 H36B 109.5 . .
H36A C36 H36B 109.5 . .
C37 C36 H36C 109.5 . .
H36A C36 H36C 109.5 . .
H36B C36 H36C 109.5 . .
O20 C37 O21 119.8(10) . .
O20 C37 C36 120.8(9) . .
O21 C37 C36 119.4(9) . .
O25 C38 H38A 109.5 . .
O25 C38 H38B 109.5 . .
H38A C38 H38B 109.5 . .
O25 C38 H38C 109.5 . .
H38A C38 H38C 109.5 . .
H38B C38 H38C 109.5 . .
O24 C39 H39A 109.5 . .
O24 C39 H39B 109.5 . .
H39A C39 H39B 109.5 . .
O24 C39 H39C 109.5 . .
H39A C39 H39C 109.5 . .
H39B C39 H39C 109.5 . .
C41 C40 H40A 109.5 . .
C41 C40 H40B 109.5 . .
H40A C40 H40B 109.5 . .
C41 C40 H40C 109.5 . .
H40A C40 H40C 109.5 . .
H40B C40 H40C 109.5 . .
O23 C41 O22 125.7(8) . .
O23 C41 C40 116.9(9) . .
O22 C41 C40 117.4(9) . .
O29 C42 H42A 109.5 . .
O29 C42 H42B 109.5 . .
H42A C42 H42B 109.5 . .
O29 C42 H42C 109.5 . .
H42A C42 H42C 109.5 . .
H42B C42 H42C 109.5 . .
O30 C43 H43A 109.5 . .
O30 C43 H43B 109.5 . .
H43A C43 H43B 109.5 . .
O30 C43 H43C 109.5 . .
H43A C43 H43C 109.5 . .
H43B C43 H43C 109.5 . .

loop_
_geom_bond_atom_site_label_1
_geom_bond_atom_site_label_2
_geom_bond_distance
_geom_bond_site_symmetry_2
Tb2 O8 2.273(6) .
Tb2 O5 2.304(6) .
Tb2 O6 2.326(6) .
Tb2 O9 2.336(6) .
Tb2 O14 2.384(6) .
Tb2 O18 2.407(7) .
Tb2 O20 2.436(7) .
Tb2 O21 2.491(7) .
Tb1 O39 2.255(5) .
Tb1 O9 2.358(6) .
Tb1 O6 2.363(6) .
Tb1 O31 2.434(7) .
Tb1 O15 2.436(7) .
Tb1 O12 2.441(5) .
Tb1 O3 2.456(6) .
Tb1 O16 2.456(6) .
Mn1 O1 1.859(6) .
Mn1 O39 1.866(6) .
Mn1 N1 1.957(7) .
Mn1 O13 1.968(5) .
Mn1 O22 2.195(6) .
Mn1 O10 2.529(6) 2_676
Mn2 O4 1.865(6) .
Mn2 O2 1.912(6) .
Mn2 N2 1.926(7) .
Mn2 O3 1.929(5) .
Mn2 O25 2.250(6) .
Mn2 O17 2.322(6) .
Mn3 O7 1.843(6) .
Mn3 O11 1.926(6) .
Mn3 N3 1.929(7) .
Mn3 O12 1.932(6) .
Mn3 O19 2.242(7) .
Mn3 O24 2.333(7) .
Mn4 O39 1.869(5) .
Mn4 O10 1.884(5) .
Mn4 N4 1.964(7) .
Mn4 O13 1.985(6) .
Mn4 O23 2.172(6) .
Mn4 O13 2.334(5) 2_676
Cl1 C1 1.745(9) .
Cl2 C8 1.763(9) .
Cl3 C15 1.748(9) .
Cl4 C22 1.747(8) .
N1 C7 1.319(10) .
N1 O3 1.423(8) .
N2 C14 1.306(11) .
N2 O6 1.410(9) .
N3 C21 1.325(11) .
N3 O9 1.401(9) .
N4 C28 1.302(10) .
N4 O12 1.424(8) .
O1 C4 1.335(10) .
O2 C7 1.285(9) .
O4 C11 1.352(10) .
O5 C14 1.281(11) .
O7 C18 1.338(10) .
O8 C21 1.278(10) .
O10 C25 1.350(9) .
O10 Mn1 2.529(6) 2_676
O11 C28 1.306(10) .
O13 C29 1.444(10) .
O13 Mn4 2.334(5) 2_676
O14 C30 1.429(12) .
O14 H14A 0.8200 .
O15 C35 1.251(11) .
O16 C35 1.275(12) .
O17 C31 1.408(11) .
O17 H17B 0.8200 .
O18 C32 1.450(13) .
O18 H18B 0.8200 .
O19 C33 1.329(14) .
O19 H19C 0.8199 .
O20 C37 1.224(11) .
O21 C37 1.241(12) .
O22 C41 1.267(11) .
O23 C41 1.252(11) .
O24 C39 1.397(13) .
O24 H24 0.8200 .
O25 C38 1.396(12) .
O25 H25 0.8200 .
O26 H26C 0.8500 .
O26 H26D 0.8501 .
O27 H27D 0.8501 .
O27 H27E 0.8500 .
O28 O28 1.34(2) 2_556
O28 H28B 0.8503 .
O28 H28C 0.8501 .
O29 C42 1.384(16) .
O29 H29 0.8200 .
O30 C43 1.409(16) .
O30 H30 0.8200 .
O31 H31D 0.8588 .
O31 H31E 0.8229 .
C1 C2 1.362(12) .
C1 C6 1.400(12) .
C2 C3 1.408(12) .
C2 H2 0.9300 .
C3 C4 1.402(11) .
C3 C7 1.475(11) .
C4 C5 1.407(12) .
C5 C6 1.375(12) .
C5 H5 0.9300 .
C6 H6 0.9300 .
C8 C9 1.363(13) .
C8 C13 1.366(12) .
C9 C10 1.375(12) .
C9 H9 0.9300 .
C10 C11 1.423(12) .
C10 H10 0.9300 .
C11 C12 1.377(13) .
C12 C13 1.412(11) .
C12 C14 1.480(12) .
C13 H13 0.9300 .
C15 C20 1.372(13) .
C15 C16 1.389(12) .
C16 C17 1.368(13) .
C16 H16 0.9300 .
C17 C18 1.407(13) .
C17 H17 0.9300 .
C18 C19 1.391(12) .
C19 C20 1.411(12) .
C19 C21 1.489(12) .
C20 H20 0.9300 .
C22 C27 1.353(11) .
C22 C23 1.388(12) .
C23 C24 1.376(11) .
C23 H23 0.9300 .
C24 C25 1.394(11) .
C24 H24A 0.9300 .
C25 C26 1.405(11) .
C26 C27 1.417(11) .
C26 C28 1.477(11) .
C27 H27A 0.9300 .
C29 H29A 0.9600 .
C29 H29B 0.9600 .
C29 H29C 0.9600 .
C30 H30A 0.9600 .
C30 H30B 0.9600 .
C30 H30C 0.9600 .
C31 H31A 0.9600 .
C31 H31B 0.9600 .
C31 H31C 0.9600 .
C32 H32A 0.9600 .
C32 H32B 0.9600 .
C32 H32C 0.9600 .
C33 H33A 0.9600 .
C33 H33B 0.9600 .
C33 H33C 0.9600 .
C34 C35 1.493(14) .
C34 H34A 0.9600 .
C34 H34B 0.9600 .
C34 H34C 0.9600 .
C36 C37 1.521(14) .
C36 H36A 0.9600 .
C36 H36B 0.9600 .
C36 H36C 0.9600 .
C38 H38A 0.9600 .
C38 H38B 0.9600 .
C38 H38C 0.9600 .
C39 H39A 0.9600 .
C39 H39B 0.9600 .
C39 H39C 0.9600 .
C40 C41 1.531(14) .
C40 H40A 0.9600 .
C40 H40B 0.9600 .
C40 H40C 0.9600 .
C42 H42A 0.9600 .
C42 H42B 0.9600 .
C42 H42C 0.9600 .
C43 H43A 0.9600 .
C43 H43B 0.9600 .
C43 H43C 0.9600 .

loop_
_geom_torsion_atom_site_label_1
_geom_torsion_atom_site_label_2
_geom_torsion_atom_site_label_3
_geom_torsion_atom_site_label_4
_geom_torsion
_geom_torsion_site_symmetry_1
_geom_torsion_site_symmetry_4
O1 Mn1 N1 C7 -7.1(8) . .
O39 Mn1 N1 C7 169.8(7) . .
O13 Mn1 N1 C7 95.5(17) . .
O22 Mn1 N1 C7 -100.9(8) . .
O10 Mn1 N1 C7 81.6(8) 2_676 .
O1 Mn1 N1 O3 174.7(5) . .
O39 Mn1 N1 O3 -8.4(5) . .
O13 Mn1 N1 O3 -82.6(16) . .
O22 Mn1 N1 O3 80.9(5) . .
O10 Mn1 N1 O3 -96.5(5) 2_676 .
O4 Mn2 N2 C14 -8.3(8) . .
O2 Mn2 N2 C14 143(4) . .
O3 Mn2 N2 C14 170.3(8) . .
O25 Mn2 N2 C14 -100.5(8) . .
O17 Mn2 N2 C14 82.1(8) . .
O4 Mn2 N2 O6 176.6(6) . .
O2 Mn2 N2 O6 -32(4) . .
O3 Mn2 N2 O6 -4.8(6) . .
O25 Mn2 N2 O6 84.4(6) . .
O17 Mn2 N2 O6 -93.0(6) . .
O7 Mn3 N3 C21 1.8(9) . .
O11 Mn3 N3 C21 134(4) . .
O12 Mn3 N3 C21 -178.8(8) . .
O19 Mn3 N3 C21 -94.8(8) . .
O24 Mn3 N3 C21 97.2(8) . .
O7 Mn3 N3 O9 -178.3(6) . .
O11 Mn3 N3 O9 -46(4) . .
O12 Mn3 N3 O9 1.1(6) . .
O19 Mn3 N3 O9 85.0(6) . .
O24 Mn3 N3 O9 -83.0(6) . .
O39 Mn4 N4 C28 176.5(8) . .
O10 Mn4 N4 C28 -12.4(8) . .
O13 Mn4 N4 C28 -152(4) . .
O23 Mn4 N4 C28 82.1(8) . .
O13 Mn4 N4 C28 -92.4(8) 2_676 .
O39 Mn4 N4 O12 2.0(5) . .
O10 Mn4 N4 O12 173.2(5) . .
O13 Mn4 N4 O12 33(5) . .
O23 Mn4 N4 O12 -92.3(5) . .
O13 Mn4 N4 O12 93.1(5) 2_676 .
O39 Mn1 O1 C4 -130(3) . .
N1 Mn1 O1 C4 11.5(7) . .
O13 Mn1 O1 C4 -159.2(7) . .
O22 Mn1 O1 C4 108.1(7) . .
O10 Mn1 O1 C4 -85.5(7) 2_676 .
O4 Mn2 O2 C7 179.5(6) . .
N2 Mn2 O2 C7 28(4) . .
O3 Mn2 O2 C7 0.7(6) . .
O25 Mn2 O2 C7 -88.5(6) . .
O17 Mn2 O2 C7 89.0(6) . .
C7 N1 O3 Mn2 1.2(8) . .
Mn1 N1 O3 Mn2 179.6(3) . .
C7 N1 O3 Tb1 -169.9(5) . .
Mn1 N1 O3 Tb1 8.5(7) . .
O4 Mn2 O3 N1 -10(2) . .
O2 Mn2 O3 N1 -1.0(5) . .
N2 Mn2 O3 N1 -179.2(5) . .
O25 Mn2 O3 N1 86.9(5) . .
O17 Mn2 O3 N1 -91.1(5) . .
O4 Mn2 O3 Tb1 161(2) . .
O2 Mn2 O3 Tb1 170.1(3) . .
N2 Mn2 O3 Tb1 -8.1(4) . .
O25 Mn2 O3 Tb1 -102.0(3) . .
O17 Mn2 O3 Tb1 80.0(3) . .
O39 Tb1 O3 N1 -3.5(5) . .
O9 Tb1 O3 N1 -160.7(5) . .
O6 Tb1 O3 N1 -177.5(5) . .
O31 Tb1 O3 N1 -95.0(5) . .
O15 Tb1 O3 N1 91.0(5) . .
O12 Tb1 O3 N1 -28.0(7) . .
O16 Tb1 O3 N1 97.5(5) . .
O39 Tb1 O3 Mn2 -173.6(4) . .
O9 Tb1 O3 Mn2 29.2(5) . .
O6 Tb1 O3 Mn2 12.4(3) . .
O31 Tb1 O3 Mn2 95.0(3) . .
O15 Tb1 O3 Mn2 -79.1(4) . .
O12 Tb1 O3 Mn2 162.0(3) . .
O16 Tb1 O3 Mn2 -72.5(3) . .
O2 Mn2 O4 C11 -173.9(7) . .
N2 Mn2 O4 C11 4.2(8) . .
O3 Mn2 O4 C11 -164.5(19) . .
O25 Mn2 O4 C11 98.3(7) . .
O17 Mn2 O4 C11 -84.0(7) . .
O8 Tb2 O5 C14 158.8(6) . .
O6 Tb2 O5 C14 15.0(6) . .
O9 Tb2 O5 C14 38.9(8) . .
O14 Tb2 O5 C14 -167.3(7) . .
O18 Tb2 O5 C14 108.9(7) . .
O20 Tb2 O5 C14 -89.0(7) . .
O21 Tb2 O5 C14 -54.8(7) . .
C14 N2 O6 Tb2 13.1(9) . .
Mn2 N2 O6 Tb2 -171.0(3) . .
C14 N2 O6 Tb1 -156.8(6) . .
Mn2 N2 O6 Tb1 19.1(9) . .
O8 Tb2 O6 N2 -168.4(5) . .
O5 Tb2 O6 N2 -14.3(5) . .
O9 Tb2 O6 N2 -175.6(6) . .
O14 Tb2 O6 N2 -18.2(7) . .
O18 Tb2 O6 N2 -91.9(5) . .
O20 Tb2 O6 N2 57.1(5) . .
O21 Tb2 O6 N2 106.4(5) . .
O8 Tb2 O6 Tb1 3.5(4) . .
O5 Tb2 O6 Tb1 157.6(3) . .
O9 Tb2 O6 Tb1 -3.6(2) . .
O14 Tb2 O6 Tb1 153.7(3) . .
O18 Tb2 O6 Tb1 80.0(3) . .
O20 Tb2 O6 Tb1 -131.0(3) . .
O21 Tb2 O6 Tb1 -81.6(3) . .
O39 Tb1 O6 N2 -28.2(8) . .
O9 Tb1 O6 N2 173.9(7) . .
O31 Tb1 O6 N2 -105.7(7) . .
O15 Tb1 O6 N2 106.7(6) . .
O12 Tb1 O6 N2 -171.5(5) . .
O3 Tb1 O6 N2 -18.5(6) . .
O16 Tb1 O6 N2 58.4(6) . .
O39 Tb1 O6 Tb2 161.5(2) . .
O9 Tb1 O6 Tb2 3.6(2) . .
O31 Tb1 O6 Tb2 84.0(3) . .
O15 Tb1 O6 Tb2 -63.6(3) . .
O12 Tb1 O6 Tb2 18.2(4) . .
O3 Tb1 O6 Tb2 171.2(3) . .
O16 Tb1 O6 Tb2 -111.9(3) . .
O11 Mn3 O7 C18 -177.4(8) . .
N3 Mn3 O7 C18 -0.2(9) . .
O12 Mn3 O7 C18 -175.7(19) . .
O19 Mn3 O7 C18 92.4(8) . .
O24 Mn3 O7 C18 -90.2(8) . .
O5 Tb2 O8 C21 -145.7(6) . .
O6 Tb2 O8 C21 -16.9(8) . .
O9 Tb2 O8 C21 -9.7(7) . .
O14 Tb2 O8 C21 -179.7(7) . .
O18 Tb2 O8 C21 -96.5(7) . .
O20 Tb2 O8 C21 112.5(7) . .
O21 Tb2 O8 C21 64.5(7) . .
C21 N3 O9 Tb2 -6.2(9) . .
Mn3 N3 O9 Tb2 174.0(3) . .
C21 N3 O9 Tb1 172.7(6) . .
Mn3 N3 O9 Tb1 -7.2(9) . .
O8 Tb2 O9 N3 8.1(5) . .
O5 Tb2 O9 N3 159.1(5) . .
O6 Tb2 O9 N3 -177.3(6) . .
O14 Tb2 O9 N3 24.2(7) . .
O18 Tb2 O9 N3 91.3(6) . .
O20 Tb2 O9 N3 -94.9(6) . .
O21 Tb2 O9 N3 -89.9(6) . .
O8 Tb2 O9 Tb1 -171.0(4) . .
O5 Tb2 O9 Tb1 -20.0(4) . .
O6 Tb2 O9 Tb1 3.6(2) . .
O14 Tb2 O9 Tb1 -154.9(3) . .
O18 Tb2 O9 Tb1 -87.7(3) . .
O20 Tb2 O9 Tb1 86.0(3) . .
O21 Tb2 O9 Tb1 91.1(3) . .
O39 Tb1 O9 N3 20.1(9) . .
O6 Tb1 O9 N3 177.5(7) . .
O31 Tb1 O9 N3 92.1(7) . .
O15 Tb1 O9 N3 -71.5(7) . .
O12 Tb1 O9 N3 7.6(6) . .
O3 Tb1 O9 N3 160.4(6) . .
O16 Tb1 O9 N3 -112.1(7) . .
O39 Tb1 O9 Tb2 -161.1(3) . .
O6 Tb1 O9 Tb2 -3.6(2) . .
O31 Tb1 O9 Tb2 -89.0(3) . .
O15 Tb1 O9 Tb2 107.4(3) . .
O12 Tb1 O9 Tb2 -173.5(3) . .
O3 Tb1 O9 Tb2 -20.8(4) . .
O16 Tb1 O9 Tb2 66.8(3) . .
O39 Mn4 O10 C25 138.0(14) . .
N4 Mn4 O10 C25 24.4(7) . .
O13 Mn4 O10 C25 -157.8(7) . .
O23 Mn4 O10 C25 -67.4(7) . .
O13 Mn4 O10 C25 125.2(7) 2_676 .
O39 Mn4 O10 Mn1 12.6(16) . 2_676
N4 Mn4 O10 Mn1 -100.9(3) . 2_676
O13 Mn4 O10 Mn1 76.8(2) . 2_676
O23 Mn4 O10 Mn1 167.2(2) . 2_676
O13 Mn4 O10 Mn1 -0.18(19) 2_676 2_676
O7 Mn3 O11 C28 177.4(6) . .
N3 Mn3 O11 C28 45(4) . .
O12 Mn3 O11 C28 -2.4(5) . .
O19 Mn3 O11 C28 -86.1(6) . .
O24 Mn3 O11 C28 82.1(6) . .
C28 N4 O12 Mn3 2.1(8) . .
Mn4 N4 O12 Mn3 177.5(3) . .
C28 N4 O12 Tb1 -179.4(5) . .
Mn4 N4 O12 Tb1 -4.0(7) . .
O7 Mn3 O12 N4 -2(2) . .
O11 Mn3 O12 N4 0.1(5) . .
N3 Mn3 O12 N4 -177.1(5) . .
O19 Mn3 O12 N4 91.2(5) . .
O24 Mn3 O12 N4 -87.8(5) . .
O7 Mn3 O12 Tb1 180(100) . .
O11 Mn3 O12 Tb1 -178.3(4) . .
N3 Mn3 O12 Tb1 4.5(4) . .
O19 Mn3 O12 Tb1 -87.3(3) . .
O24 Mn3 O12 Tb1 93.7(3) . .
O39 Tb1 O12 N4 3.3(5) . .
O9 Tb1 O12 N4 175.8(6) . .
O6 Tb1 O12 N4 161.6(5) . .
O31 Tb1 O12 N4 95.9(5) . .
O15 Tb1 O12 N4 -105.9(5) . .
O3 Tb1 O12 N4 27.8(7) . .
O16 Tb1 O12 N4 -82.6(6) . .
O39 Tb1 O12 Mn3 -178.4(4) . .
O9 Tb1 O12 Mn3 -5.9(3) . .
O6 Tb1 O12 Mn3 -20.1(5) . .
O31 Tb1 O12 Mn3 -85.9(3) . .
O15 Tb1 O12 Mn3 72.3(3) . .
O3 Tb1 O12 Mn3 -153.9(3) . .
O16 Tb1 O12 Mn3 95.6(3) . .
O1 Mn1 O13 C29 -42.0(6) . .
O39 Mn1 O13 C29 140.4(6) . .
N1 Mn1 O13 C29 -144.5(15) . .
O22 Mn1 O13 C29 51.8(6) . .
O10 Mn1 O13 C29 -130.2(6) 2_676 .
O1 Mn1 O13 Mn4 -168.5(2) . .
O39 Mn1 O13 Mn4 13.9(2) . .
N1 Mn1 O13 Mn4 88.9(16) . .
O22 Mn1 O13 Mn4 -74.7(2) . .
O10 Mn1 O13 Mn4 103.3(2) 2_676 .
O1 Mn1 O13 Mn4 88.4(3) . 2_676
O39 Mn1 O13 Mn4 -89.2(2) . 2_676
N1 Mn1 O13 Mn4 -14.2(17) . 2_676
O22 Mn1 O13 Mn4 -177.9(2) . 2_676
O10 Mn1 O13 Mn4 0.18(19) 2_676 2_676
O39 Mn4 O13 C29 -138.2(6) . .
O10 Mn4 O13 C29 50.5(6) . .
N4 Mn4 O13 C29 -170(4) . .
O23 Mn4 O13 C29 -44.0(6) . .
O13 Mn4 O13 C29 129.9(7) 2_676 .
O39 Mn4 O13 Mn1 -13.9(2) . .
O10 Mn4 O13 Mn1 174.8(2) . .
N4 Mn4 O13 Mn1 -45(4) . .
O23 Mn4 O13 Mn1 80.3(2) . .
O13 Mn4 O13 Mn1 -105.8(2) 2_676 .
O39 Mn4 O13 Mn4 91.9(2) . 2_676
O10 Mn4 O13 Mn4 -79.4(2) . 2_676
N4 Mn4 O13 Mn4 61(4) . 2_676
O23 Mn4 O13 Mn4 -173.9(2) . 2_676
O13 Mn4 O13 Mn4 0.0 2_676 2_676
O8 Tb2 O14 C30 12.5(8) . .
O5 Tb2 O14 C30 -150.3(9) . .
O6 Tb2 O14 C30 -146.6(8) . .
O9 Tb2 O14 C30 -2.8(10) . .
O18 Tb2 O14 C30 -70.6(8) . .
O20 Tb2 O14 C30 131.4(9) . .
O21 Tb2 O14 C30 98.1(8) . .
O39 Tb1 O15 C35 89.8(6) . .
O9 Tb1 O15 C35 -126.9(6) . .
O6 Tb1 O15 C35 -64.6(6) . .
O31 Tb1 O15 C35 -158.2(6) . .
O12 Tb1 O15 C35 158.1(6) . .
O3 Tb1 O15 C35 10.6(6) . .
O16 Tb1 O15 C35 2.6(5) . .
O39 Tb1 O16 C35 -105.0(5) . .
O9 Tb1 O16 C35 49.4(6) . .
O6 Tb1 O16 C35 111.5(6) . .
O31 Tb1 O16 C35 152.4(6) . .
O15 Tb1 O16 C35 -2.6(5) . .
O12 Tb1 O16 C35 -31.2(6) . .
O3 Tb1 O16 C35 -176.0(6) . .
O4 Mn2 O17 C31 26.7(7) . .
O2 Mn2 O17 C31 117.7(7) . .
N2 Mn2 O17 C31 -65.8(7) . .
O3 Mn2 O17 C31 -160.5(7) . .
O25 Mn2 O17 C31 164(4) . .
O8 Tb2 O18 C32 -142.6(9) . .
O5 Tb2 O18 C32 13.9(9) . .
O6 Tb2 O18 C32 80.9(9) . .
O9 Tb2 O18 C32 149.5(9) . .
O14 Tb2 O18 C32 -65.0(9) . .
O20 Tb2 O18 C32 -20.9(11) . .
O21 Tb2 O18 C32 146.0(9) . .
O7 Mn3 O19 C33 -8.2(11) . .
O11 Mn3 O19 C33 -98.0(10) . .
N3 Mn3 O19 C33 84.9(10) . .
O12 Mn3 O19 C33 179.2(10) . .
O24 Mn3 O19 C33 -176.0(12) . .
O8 Tb2 O20 C37 -69.3(6) . .
O5 Tb2 O20 C37 142.1(6) . .
O6 Tb2 O20 C37 77.7(6) . .
O9 Tb2 O20 C37 9.3(7) . .
O14 Tb2 O20 C37 -137.5(6) . .
O18 Tb2 O20 C37 177.3(6) . .
O21 Tb2 O20 C37 3.0(6) . .
O8 Tb2 O21 C37 116.1(6) . .
O5 Tb2 O21 C37 -47.3(7) . .
O6 Tb2 O21 C37 -108.1(6) . .
O9 Tb2 O21 C37 -177.8(6) . .
O14 Tb2 O21 C37 40.1(7) . .
O18 Tb2 O21 C37 -174.2(7) . .
O20 Tb2 O21 C37 -2.9(6) . .
O1 Mn1 O22 C41 132.8(7) . .
O39 Mn1 O22 C41 -43.0(7) . .
N1 Mn1 O22 C41 -136.2(7) . .
O13 Mn1 O22 C41 41.1(7) . .
O10 Mn1 O22 C41 33.1(13) 2_676 .
O39 Mn4 O23 C41 27.4(7) . .
O10 Mn4 O23 C41 -148.5(7) . .
N4 Mn4 O23 C41 120.9(7) . .
O13 Mn4 O23 C41 -56.2(7) . .
O13 Mn4 O23 C41 -82.6(11) 2_676 .
O7 Mn3 O24 C39 49.7(10) . .
O11 Mn3 O24 C39 139.2(10) . .
N3 Mn3 O24 C39 -43.1(10) . .
O12 Mn3 O24 C39 -137.7(10) . .
O19 Mn3 O24 C39 -142.5(13) . .
O4 Mn2 O25 C38 -71.6(9) . .
O2 Mn2 O25 C38 -162.5(9) . .
N2 Mn2 O25 C38 21.0(9) . .
O3 Mn2 O25 C38 115.6(9) . .
O17 Mn2 O25 C38 151(4) . .
O1 Mn1 O39 Mn4 -44(3) . .
N1 Mn1 O39 Mn4 174.2(3) . .
O13 Mn1 O39 Mn4 -14.9(2) . .
O22 Mn1 O39 Mn4 77.8(2) . .
O10 Mn1 O39 Mn4 -88.9(2) 2_676 .
O1 Mn1 O39 Tb1 148(3) . .
N1 Mn1 O39 Tb1 6.5(4) . .
O13 Mn1 O39 Tb1 177.3(4) . .
O22 Mn1 O39 Tb1 -89.9(4) . .
O10 Mn1 O39 Tb1 103.4(3) 2_676 .
O10 Mn4 O39 Mn1 79.6(15) . .
N4 Mn4 O39 Mn1 -167.0(3) . .
O13 Mn4 O39 Mn1 14.8(2) . .
O23 Mn4 O39 Mn1 -75.0(3) . .
O13 Mn4 O39 Mn1 92.3(2) 2_676 .
O10 Mn4 O39 Tb1 -112.7(14) . .
N4 Mn4 O39 Tb1 0.7(4) . .
O13 Mn4 O39 Tb1 -177.5(4) . .
O23 Mn4 O39 Tb1 92.7(4) . .
O13 Mn4 O39 Tb1 -100.0(4) 2_676 .
O9 Tb1 O39 Mn1 149.7(3) . .
O6 Tb1 O39 Mn1 6.5(6) . .
O31 Tb1 O39 Mn1 81.3(4) . .
O15 Tb1 O39 Mn1 -128.2(4) . .
O12 Tb1 O39 Mn1 162.0(4) . .
O3 Tb1 O39 Mn1 -3.1(3) . .
O16 Tb1 O39 Mn1 -75.0(4) . .
O9 Tb1 O39 Mn4 -14.2(6) . .
O6 Tb1 O39 Mn4 -157.4(3) . .
O31 Tb1 O39 Mn4 -82.6(4) . .
O15 Tb1 O39 Mn4 67.9(4) . .
O12 Tb1 O39 Mn4 -1.9(3) . .
O3 Tb1 O39 Mn4 -167.0(4) . .
O16 Tb1 O39 Mn4 121.1(4) . .
C6 C1 C2 C3 -0.2(13) . .
Cl1 C1 C2 C3 -178.5(7) . .
C1 C2 C3 C4 3.0(13) . .
C1 C2 C3 C7 178.6(8) . .
Mn1 O1 C4 C3 -11.2(12) . .
Mn1 O1 C4 C5 170.9(6) . .
C2 C3 C4 O1 177.9(8) . .
C7 C3 C4 O1 2.6(13) . .
C2 C3 C4 C5 -4.3(12) . .
C7 C3 C4 C5 -179.5(8) . .
O1 C4 C5 C6 -179.3(8) . .
C3 C4 C5 C6 2.8(13) . .
C4 C5 C6 C1 0.1(13) . .
C2 C1 C6 C5 -1.4(13) . .
Cl1 C1 C6 C5 176.9(7) . .
Mn2 O2 C7 N1 -0.2(10) . .
Mn2 O2 C7 C3 178.3(6) . .
O3 N1 C7 O2 -0.6(11) . .
Mn1 N1 C7 O2 -178.9(6) . .
O3 N1 C7 C3 -179.1(7) . .
Mn1 N1 C7 C3 2.6(12) . .
C4 C3 C7 O2 -177.2(8) . .
C2 C3 C7 O2 7.4(12) . .
C4 C3 C7 N1 1.3(13) . .
C2 C3 C7 N1 -174.0(8) . .
C13 C8 C9 C10 -0.9(15) . .
Cl2 C8 C9 C10 179.1(7) . .
C8 C9 C10 C11 0.2(15) . .
Mn2 O4 C11 C12 -1.1(13) . .
Mn2 O4 C11 C10 180.0(6) . .
C9 C10 C11 O4 179.8(9) . .
C9 C10 C11 C12 0.8(14) . .
O4 C11 C12 C13 180.0(8) . .
C10 C11 C12 C13 -1.1(14) . .
O4 C11 C12 C14 -0.7(15) . .
C10 C11 C12 C14 178.3(9) . .
C9 C8 C13 C12 0.7(14) . .
Cl2 C8 C13 C12 -179.3(7) . .
C11 C12 C13 C8 0.4(14) . .
C14 C12 C13 C8 -179.0(8) . .
Tb2 O5 C14 N2 -14.6(12) . .
Tb2 O5 C14 C12 162.4(6) . .
O6 N2 C14 O5 0.7(13) . .
Mn2 N2 C14 O5 -174.5(6) . .
O6 N2 C14 C12 -176.1(8) . .
Mn2 N2 C14 C12 8.7(13) . .
C11 C12 C14 O5 179.9(9) . .
C13 C12 C14 O5 -0.8(13) . .
C11 C12 C14 N2 -3.1(15) . .
C13 C12 C14 N2 176.2(8) . .
C20 C15 C16 C17 0.6(16) . .
Cl3 C15 C16 C17 -179.8(8) . .
C15 C16 C17 C18 0.7(16) . .
Mn3 O7 C18 C19 -2.2(15) . .
Mn3 O7 C18 C17 177.9(7) . .
C16 C17 C18 O7 177.7(9) . .
C16 C17 C18 C19 -2.2(16) . .
O7 C18 C19 C20 -177.6(9) . .
C17 C18 C19 C20 2.4(15) . .
O7 C18 C19 C21 3.5(16) . .
C17 C18 C19 C21 -176.5(10) . .
C16 C15 C20 C19 -0.4(16) . .
Cl3 C15 C20 C19 180.0(8) . .
C18 C19 C20 C15 -1.1(15) . .
C21 C19 C20 C15 177.9(9) . .
Tb2 O8 C21 N3 10.8(12) . .
Tb2 O8 C21 C19 -171.0(6) . .
O9 N3 C21 O8 -2.7(13) . .
Mn3 N3 C21 O8 177.1(7) . .
O9 N3 C21 C19 179.1(8) . .
Mn3 N3 C21 C19 -1.0(14) . .
C18 C19 C21 O8 179.9(9) . .
C20 C19 C21 O8 1.0(14) . .
C18 C19 C21 N3 -1.9(15) . .
C20 C19 C21 N3 179.2(9) . .
C27 C22 C23 C24 -1.6(13) . .
Cl4 C22 C23 C24 -179.2(7) . .
C22 C23 C24 C25 2.2(13) . .
Mn4 O10 C25 C24 158.7(6) . .
Mn1 O10 C25 C24 -79.5(8) 2_676 .
Mn4 O10 C25 C26 -25.2(11) . .
Mn1 O10 C25 C26 96.6(8) 2_676 .
C23 C24 C25 O10 174.1(8) . .
C23 C24 C25 C26 -2.1(13) . .
O10 C25 C26 C27 -174.5(8) . .
C24 C25 C26 C27 1.5(12) . .
O10 C25 C26 C28 6.1(13) . .
C24 C25 C26 C28 -177.9(8) . .
C23 C22 C27 C26 1.0(13) . .
Cl4 C22 C27 C26 178.6(7) . .
C25 C26 C27 C22 -1.0(12) . .
C28 C26 C27 C22 178.5(8) . .
O12 N4 C28 O11 -4.6(11) . .
Mn4 N4 C28 O11 -179.3(6) . .
O12 N4 C28 C26 175.3(7) . .
Mn4 N4 C28 C26 0.6(12) . .
Mn3 O11 C28 N4 4.7(10) . .
Mn3 O11 C28 C26 -175.3(6) . .
C25 C26 C28 N4 6.1(13) . .
C27 C26 C28 N4 -173.3(8) . .
C25 C26 C28 O11 -174.0(8) . .
C27 C26 C28 O11 6.6(11) . .
Tb1 O15 C35 O16 -4.6(9) . .
Tb1 O15 C35 C34 176.3(9) . .
Tb1 O16 C35 O15 4.6(9) . .
Tb1 O16 C35 C34 -176.4(9) . .
Tb2 O20 C37 O21 -5.4(10) . .
Tb2 O20 C37 C36 177.2(9) . .
Tb2 O21 C37 O20 5.3(10) . .
Tb2 O21 C37 C36 -177.3(9) . .
Mn4 O23 C41 O22 14.9(13) . .
Mn4 O23 C41 C40 -166.1(7) . .
Mn1 O22 C41 O23 -6.6(13) . .
Mn1 O22 C41 C40 174.4(7) . .
